data_7037253
loop_
_publ_author_name
'Chen, Jiawei'
'Chen, Eugene Y.-X.'

_publ_section_title
;
 Unsolvated Al(C6F5)3: structural features and electronic interaction with
 ferrocene.
;
_journal_issue 14
_journal_name_full 'Dalton transactions (Cambridge, England : 2003)'
_journal_page_first 6105
_journal_page_last 6110
_journal_paper_doi 10.1039/c5dt03895b
_journal_volume 45
_journal_year 2016
_chemical_formula_moiety 'C36 Al2 F30'
_chemical_formula_sum 'C36 Al2 F30'
_chemical_formula_weight 1056.32
_chemical_name_systematic '[Al(C6F5)3]2'
_chemical_properties_physical 'Air-sensitive, Moisture-sensitive'
_space_group_IT_number 2
_symmetry_cell_setting triclinic
_symmetry_space_group_name_Hall '-P 1'
_symmetry_space_group_name_H-M 'P -1'
_atom_sites_solution_hydrogens none
_atom_sites_solution_primary direct
_atom_sites_solution_secondary difmap
_audit_creation_method SHELXL-97
_audit_update_record
;
2015-10-04 deposited with the CCDC.
2015-10-30 downloaded from the CCDC.
;
_cell_angle_alpha 91.372(2)
_cell_angle_beta 92.041(2)
_cell_angle_gamma 109.371(2)
_cell_formula_units_Z 2
_cell_length_a 11.2560(4)
_cell_length_b 12.5872(5)
_cell_length_c 13.6116(5)
_cell_measurement_reflns_used 9839
_cell_measurement_temperature 120(2)
_cell_measurement_theta_max 33.08
_cell_measurement_theta_min 2.57
_cell_volume 1816.88(12)
_computing_structure_refinement 'SHELXL-97 (Sheldrick, 2008)'
_computing_structure_solution 'SHELXS-97 (Sheldrick, 2008)'
_diffrn_ambient_temperature 120(2)
_diffrn_measured_fraction_theta_full 0.990
_diffrn_measured_fraction_theta_max 0.990
_diffrn_measurement_device_type 'Bruker SMART CCD Apex-II area-detector'
_diffrn_measurement_method '\f and \w'
_diffrn_radiation_monochromator graphite
_diffrn_radiation_source 'fine-focus sealed tube'
_diffrn_radiation_type MoK\a
_diffrn_radiation_wavelength 0.71073
_diffrn_reflns_av_R_equivalents 0.0460
_diffrn_reflns_av_sigmaI/netI 0.0406
_diffrn_reflns_limit_h_max 12
_diffrn_reflns_limit_h_min -18
_diffrn_reflns_limit_k_max 20
_diffrn_reflns_limit_k_min -20
_diffrn_reflns_limit_l_max 22
_diffrn_reflns_limit_l_min -22
_diffrn_reflns_number 85247
_diffrn_reflns_theta_full 35.91
_diffrn_reflns_theta_max 35.91
_diffrn_reflns_theta_min 1.92
_exptl_absorpt_coefficient_mu 0.266
_exptl_absorpt_correction_T_max 0.8778
_exptl_absorpt_correction_T_min 0.8664
_exptl_absorpt_correction_type multi-scan
_exptl_absorpt_process_details 'SADABS (Sheldrick, 2008a)'
_exptl_crystal_colour colourless
_exptl_crystal_density_diffrn 1.931
_exptl_crystal_density_method 'not measured'
_exptl_crystal_description block
_exptl_crystal_F_000 1024
_exptl_crystal_recrystallization_method 'Re-crystallisation from solvent: hexanes'
_exptl_crystal_size_max 0.56
_exptl_crystal_size_mid 0.54
_exptl_crystal_size_min 0.50
_refine_diff_density_max 0.688
_refine_diff_density_min -0.540
_refine_diff_density_rms 0.077
_refine_ls_extinction_method none
_refine_ls_goodness_of_fit_ref 1.012
_refine_ls_hydrogen_treatment none
_refine_ls_matrix_type full
_refine_ls_number_parameters 623
_refine_ls_number_reflns 16955
_refine_ls_number_restraints 13
_refine_ls_restrained_S_all 1.014
_refine_ls_R_factor_all 0.1133
_refine_ls_R_factor_gt 0.0573
_refine_ls_shift/su_max 0.001
_refine_ls_shift/su_mean 0.000
_refine_ls_structure_factor_coef Fsqd
_refine_ls_weighting_details 'calc w=1/[\s^2^(Fo^2^)+(0.0695P)^2^+1.2215P] where P=(Fo^2^+2Fc^2^)/3'
_refine_ls_weighting_scheme calc
_refine_ls_wR_factor_gt 0.1394
_refine_ls_wR_factor_ref 0.1743
_reflns_number_gt 9499
_reflns_number_total 16955
_reflns_threshold_expression >2sigma(I)
_cod_data_source_file c5dt03895b2.cif
_cod_data_source_block ec109_0m
_cod_depositor_comments
;
The following automatic conversions were performed:

'_symmetry_cell_setting' value 'Triclinic' changed to 'triclinic'
according to
/usr/data/users/saulius/crontab/automatic-downloads/rss-feeds/RSC/lib/dictionaries/cif_core.dic
dictionary named 'cif_core.dic' version 2.4.2 from 2011-04-26.

Automatic conversion script
Id: cif_fix_values 4268 2015-11-12 08:31:59Z antanas 

 Adding full bibliography for 7037253--7037254.cif.
;
_cod_database_code 7037253

loop_
_symmetry_equiv_pos_as_xyz
'x, y, z'
'-x, -y, -z'

loop_
_atom_site_label
_atom_site_type_symbol
_atom_site_fract_x
_atom_site_fract_y
_atom_site_fract_z
_atom_site_U_iso_or_equiv
_atom_site_adp_type
_atom_site_occupancy
_atom_site_symmetry_multiplicity
_atom_site_calc_flag
_atom_site_refinement_flags
_atom_site_disorder_assembly
_atom_site_disorder_group
Al1 Al 0.19148(5) 0.27564(4) 0.92217(4) 0.02556(11) Uani 1 1 d D A 2
Al2 Al 0.21674(6) 0.29560(5) 0.60950(4) 0.03314(13) Uani 1 1 d D A 2
C7 C 0.18377(15) 0.34527(13) 1.05147(12) 0.0250(3) Uani 1 1 d . A 2
C12 C 0.27106(16) 0.35694(13) 1.12871(13) 0.0256(3) Uani 1 1 d . A 2
C21 C 0.32699(17) 0.58761(14) 0.81360(14) 0.0286(3) Uani 1 1 d . A 2
C20 C 0.27388(15) 0.47974(13) 0.77346(13) 0.0252(3) Uani 1 1 d D A 2
C8 C 0.08594(16) 0.38582(15) 1.07144(13) 0.0282(3) Uani 1 1 d . A 2
C11 C 0.26408(17) 0.40567(15) 1.21997(13) 0.0289(3) Uani 1 1 d . A 2
C1 C 0.03186(16) 0.16796(13) 0.86338(13) 0.0263(3) Uani 1 1 d D A 2
C4 C -0.18859(16) 0.00324(15) 0.77792(13) 0.0282(3) Uani 1 1 d D A 2
C25 C 0.09888(18) 0.28222(16) 0.49669(15) 0.0343(4) Uani 1 1 d . A 2
C2 C 0.00166(17) 0.15251(15) 0.76478(14) 0.0322(4) Uani 1 1 d DU A 2
C19 C 0.28600(16) 0.44484(14) 0.67932(14) 0.0291(3) Uani 1 1 d . A 2
C10 C 0.16570(18) 0.44641(15) 1.23489(14) 0.0316(4) Uani 1 1 d . A 2
C3 C -0.10370(18) 0.07529(15) 0.71867(13) 0.0312(4) Uani 1 1 d D A 2
C9 C 0.07515(18) 0.43602(16) 1.16043(14) 0.0320(4) Uani 1 1 d . A 2
C24 C 0.36145(18) 0.53070(17) 0.62367(15) 0.0354(4) Uani 1 1 d . A 2
C22 C 0.40012(17) 0.66939(14) 0.75392(16) 0.0333(4) Uani 1 1 d . A 2
C23 C 0.41769(18) 0.64072(16) 0.65850(17) 0.0367(4) Uani 1 1 d . A 2
C6 C -0.0569(2) 0.09374(17) 0.91875(14) 0.0391(5) Uani 1 1 d D A 2
C5 C -0.1637(2) 0.01181(18) 0.87807(15) 0.0431(5) Uani 1 1 d D A 2
C27 C 0.0121(2) 0.21240(17) 0.33254(16) 0.0379(4) Uani 1 1 d . A 2
C28 C -0.0820(2) 0.2587(2) 0.3431(2) 0.0508(6) Uani 1 1 d . A 2
C30 C 0.0023(2) 0.3269(2) 0.5037(2) 0.0551(7) Uani 1 1 d . A 2
C29 C -0.0871(2) 0.3162(3) 0.4301(3) 0.0658(8) Uani 1 1 d . A 2
C26 C 0.10010(19) 0.22518(15) 0.40880(14) 0.0330(4) Uani 1 1 d . A 2
C14 C 0.46212(16) 0.31560(13) 0.89620(12) 0.0261(3) Uani 1 1 d . A 2
C13 C 0.34151(16) 0.23746(13) 0.88745(12) 0.0250(3) Uani 1 1 d . A 2
C18 C 0.33589(17) 0.12689(14) 0.86560(13) 0.0285(3) Uani 1 1 d . A 2
C17 C 0.4410(2) 0.09533(15) 0.85573(15) 0.0345(4) Uani 1 1 d . A 2
C15 C 0.57067(17) 0.28832(15) 0.88561(13) 0.0297(3) Uani 1 1 d . A 2
C16 C 0.55904(19) 0.17677(17) 0.86638(15) 0.0353(4) Uani 1 1 d . A 2
C31 C 0.3273(2) 0.20316(15) 0.61423(13) 0.0362(4) Uani 1 1 d . A 2
C32 C 0.4574(2) 0.24823(16) 0.62796(14) 0.0385(4) Uani 1 1 d . A 2
C36 C 0.2794(3) 0.08640(17) 0.59818(14) 0.0444(5) Uani 1 1 d . A 2
C33 C 0.5369(3) 0.1845(2) 0.62596(16) 0.0458(5) Uani 1 1 d . A 2
C35 C 0.3542(3) 0.01980(18) 0.59652(17) 0.0542(7) Uani 1 1 d . A 2
C34 C 0.4831(3) 0.0690(2) 0.61044(17) 0.0532(6) Uani 1 1 d . A 2
F10 F 0.36953(10) 0.31955(10) 1.11673(9) 0.0347(2) Uani 1 1 d . A 2
F3 F -0.29303(11) -0.07335(11) 0.73965(9) 0.0429(3) Uani 1 1 d . A 2
F9 F 0.35033(12) 0.41387(11) 1.29295(9) 0.0410(3) Uani 1 1 d . A 2
F6 F -0.00485(11) 0.37639(11) 1.00019(9) 0.0403(3) Uani 1 1 d . A 2
F8 F 0.15881(13) 0.49584(11) 1.32171(9) 0.0446(3) Uani 1 1 d . A 2
F7 F -0.02022(13) 0.47500(13) 1.17670(10) 0.0485(3) Uani 1 1 d . A 2
F2 F -0.12492(16) 0.06945(13) 0.62142(9) 0.0628(5) Uani 1 1 d . A 2
F5 F -0.03814(18) 0.09989(14) 1.01751(10) 0.0810(7) Uani 1 1 d . A 2
F4 F -0.24507(19) -0.06007(17) 0.93494(11) 0.0982(9) Uani 1 1 d . A 2
F16 F 0.19629(10) 0.40059(8) 0.83718(8) 0.0285(2) Uani 1 1 d D A 2
F17 F 0.30911(12) 0.61314(10) 0.90640(9) 0.0409(3) Uani 1 1 d . A 2
F21 F 0.19144(14) 0.17977(12) 0.39539(9) 0.0460(3) Uani 1 1 d . A 2
F18 F 0.45213(12) 0.77531(9) 0.78905(12) 0.0472(3) Uani 1 1 d . A 2
F20 F 0.37885(14) 0.50471(12) 0.52956(10) 0.0525(4) Uani 1 1 d . A 2
F19 F 0.48821(13) 0.71997(11) 0.60079(12) 0.0539(4) Uani 1 1 d . A 2
F22 F 0.01664(15) 0.15584(12) 0.24828(10) 0.0507(3) Uani 1 1 d . A 2
F23 F -0.16829(16) 0.24737(16) 0.26937(15) 0.0713(5) Uani 1 1 d . A 2
F25 F -0.00659(16) 0.3818(2) 0.58834(16) 0.0934(8) Uani 1 1 d . A 2
F24 F -0.17966(19) 0.3597(2) 0.4410(2) 0.1108(10) Uani 1 1 d . A 2
F11 F 0.47601(11) 0.42475(9) 0.91632(9) 0.0363(3) Uani 1 1 d . A 2
F15 F 0.22226(11) 0.04462(9) 0.85266(10) 0.0386(3) Uani 1 1 d . A 2
F12 F 0.68555(11) 0.36673(11) 0.89293(10) 0.0416(3) Uani 1 1 d . A 2
F26 F 0.51318(13) 0.36031(10) 0.64480(11) 0.0463(3) Uani 1 1 d . A 2
F14 F 0.43080(15) -0.01235(10) 0.83553(12) 0.0533(4) Uani 1 1 d . A 2
F13 F 0.66275(14) 0.14845(13) 0.85582(12) 0.0539(4) Uani 1 1 d . A 2
F30 F 0.15275(16) 0.03617(11) 0.58531(11) 0.0558(4) Uani 1 1 d . A 2
F27 F 0.66213(16) 0.23181(14) 0.64058(13) 0.0621(4) Uani 1 1 d . A 2
F29 F 0.3049(2) -0.09269(12) 0.57964(13) 0.0735(5) Uani 1 1 d . A 2
F28 F 0.5577(2) 0.00496(15) 0.60867(13) 0.0722(5) Uani 1 1 d . A 2
F1 F 0.0758(6) 0.2330(5) 0.6977(2) 0.0467(16) Uani 0.690(19) 1 d PDU B 1
F1A F 0.1145(8) 0.1990(8) 0.7136(5) 0.033(2) Uani 0.310(19) 1 d PU A 2

loop_
_atom_site_aniso_label
_atom_site_aniso_U_11
_atom_site_aniso_U_22
_atom_site_aniso_U_33
_atom_site_aniso_U_23
_atom_site_aniso_U_13
_atom_site_aniso_U_12
Al1 0.0213(2) 0.0218(2) 0.0295(2) -0.00397(18) 0.00441(19) 0.00170(18)
Al2 0.0357(3) 0.0278(3) 0.0278(3) -0.0046(2) 0.0137(2) -0.0012(2)
C7 0.0209(7) 0.0225(7) 0.0284(7) -0.0014(6) 0.0061(6) 0.0029(5)
C12 0.0217(7) 0.0213(7) 0.0317(8) -0.0017(6) 0.0060(6) 0.0039(6)
C21 0.0257(8) 0.0235(7) 0.0354(9) -0.0059(6) -0.0016(6) 0.0073(6)
C20 0.0208(7) 0.0208(6) 0.0313(8) -0.0013(6) 0.0043(6) 0.0030(5)
C8 0.0231(8) 0.0302(8) 0.0311(8) 0.0017(6) 0.0063(6) 0.0081(6)
C11 0.0271(8) 0.0260(7) 0.0299(8) -0.0021(6) 0.0028(6) 0.0039(6)
C1 0.0223(7) 0.0190(6) 0.0337(8) -0.0007(6) 0.0036(6) 0.0019(5)
C4 0.0192(7) 0.0274(7) 0.0314(8) -0.0037(6) 0.0026(6) -0.0009(6)
C25 0.0259(8) 0.0320(8) 0.0410(10) -0.0090(7) 0.0088(7) 0.0043(7)
C2 0.0288(8) 0.0264(8) 0.0319(8) -0.0045(6) 0.0151(7) -0.0045(6)
C19 0.0234(8) 0.0257(7) 0.0338(8) -0.0031(6) 0.0096(6) 0.0019(6)
C10 0.0332(9) 0.0300(8) 0.0306(8) -0.0028(6) 0.0118(7) 0.0083(7)
C3 0.0316(9) 0.0289(8) 0.0252(8) -0.0049(6) 0.0088(6) -0.0007(7)
C9 0.0280(8) 0.0360(9) 0.0354(9) 0.0019(7) 0.0123(7) 0.0142(7)
C24 0.0287(9) 0.0351(9) 0.0381(10) 0.0001(7) 0.0131(7) 0.0036(7)
C22 0.0242(8) 0.0204(7) 0.0516(11) -0.0022(7) -0.0025(7) 0.0031(6)
C23 0.0263(9) 0.0277(8) 0.0516(12) 0.0081(8) 0.0109(8) 0.0014(7)
C6 0.0399(10) 0.0320(9) 0.0291(9) 0.0092(7) -0.0075(7) -0.0093(8)
C5 0.0394(11) 0.0379(10) 0.0310(9) 0.0088(8) 0.0015(8) -0.0159(8)
C27 0.0418(11) 0.0302(9) 0.0381(10) -0.0006(7) 0.0044(8) 0.0070(8)
C28 0.0328(11) 0.0465(12) 0.0681(16) -0.0072(11) -0.0072(10) 0.0081(9)
C30 0.0300(10) 0.0606(15) 0.0715(17) -0.0317(13) 0.0054(10) 0.0129(10)
C29 0.0300(11) 0.0701(18) 0.099(2) -0.0301(16) -0.0046(13) 0.0216(12)
C26 0.0366(10) 0.0268(8) 0.0352(9) 0.0009(7) 0.0097(7) 0.0089(7)
C14 0.0276(8) 0.0205(6) 0.0272(7) -0.0038(5) 0.0061(6) 0.0040(6)
C13 0.0249(7) 0.0213(6) 0.0257(7) -0.0026(5) 0.0039(6) 0.0034(6)
C18 0.0314(8) 0.0210(7) 0.0291(8) -0.0014(6) 0.0042(6) 0.0035(6)
C17 0.0440(11) 0.0240(7) 0.0377(9) -0.0027(7) 0.0077(8) 0.0140(7)
C15 0.0245(8) 0.0306(8) 0.0312(8) -0.0006(6) 0.0078(6) 0.0047(6)
C16 0.0353(10) 0.0352(9) 0.0400(10) -0.0007(7) 0.0108(8) 0.0169(8)
C31 0.0581(13) 0.0255(8) 0.0200(7) 0.0001(6) 0.0053(8) 0.0071(8)
C32 0.0577(13) 0.0281(8) 0.0268(8) -0.0016(7) 0.0092(8) 0.0098(8)
C36 0.0720(16) 0.0270(8) 0.0250(8) -0.0022(7) -0.0012(9) 0.0049(9)
C33 0.0620(15) 0.0434(11) 0.0345(10) -0.0017(8) 0.0072(10) 0.0206(11)
C35 0.098(2) 0.0268(9) 0.0339(10) -0.0042(8) 0.0005(12) 0.0158(12)
C34 0.091(2) 0.0434(12) 0.0322(10) -0.0031(9) 0.0042(11) 0.0328(13)
F10 0.0285(5) 0.0376(6) 0.0400(6) -0.0086(5) 0.0010(4) 0.0145(5)
F3 0.0272(6) 0.0458(7) 0.0389(6) -0.0083(5) 0.0031(5) -0.0099(5)
F9 0.0412(7) 0.0456(7) 0.0343(6) -0.0093(5) -0.0053(5) 0.0135(5)
F6 0.0309(6) 0.0539(7) 0.0389(6) -0.0021(5) 0.0012(5) 0.0182(5)
F8 0.0512(8) 0.0492(7) 0.0350(6) -0.0097(5) 0.0126(5) 0.0186(6)
F7 0.0421(7) 0.0666(9) 0.0478(7) -0.0023(6) 0.0145(6) 0.0319(7)
F2 0.0736(10) 0.0564(8) 0.0232(6) -0.0089(5) 0.0084(6) -0.0256(7)
F5 0.0948(13) 0.0642(10) 0.0309(7) 0.0211(6) -0.0211(7) -0.0435(9)
F4 0.0972(14) 0.0899(13) 0.0344(7) 0.0120(8) 0.0018(8) -0.0674(11)
F16 0.0297(5) 0.0243(4) 0.0289(5) -0.0004(4) 0.0070(4) 0.0048(4)
F17 0.0488(7) 0.0330(6) 0.0367(6) -0.0121(5) -0.0016(5) 0.0094(5)
F21 0.0634(9) 0.0542(8) 0.0337(6) -0.0055(5) 0.0043(6) 0.0376(7)
F18 0.0392(7) 0.0202(5) 0.0754(9) -0.0059(5) -0.0034(6) 0.0017(5)
F20 0.0509(8) 0.0538(8) 0.0424(7) -0.0002(6) 0.0270(6) 0.0010(6)
F19 0.0435(7) 0.0384(7) 0.0686(9) 0.0162(6) 0.0192(7) -0.0040(6)
F22 0.0660(9) 0.0505(8) 0.0348(6) -0.0051(6) -0.0036(6) 0.0195(7)
F23 0.0468(9) 0.0735(11) 0.0900(13) -0.0096(10) -0.0228(9) 0.0187(8)
F25 0.0464(9) 0.1266(17) 0.1083(15) -0.0773(14) -0.0007(9) 0.0362(10)
F24 0.0528(11) 0.140(2) 0.156(2) -0.0700(18) -0.0260(12) 0.0615(13)
F11 0.0317(6) 0.0214(5) 0.0509(7) -0.0080(4) 0.0056(5) 0.0025(4)
F15 0.0363(6) 0.0214(5) 0.0499(7) -0.0040(4) 0.0023(5) -0.0010(4)
F12 0.0247(5) 0.0415(6) 0.0525(7) -0.0018(5) 0.0099(5) 0.0021(5)
F26 0.0474(7) 0.0300(6) 0.0560(8) -0.0027(5) 0.0126(6) 0.0046(5)
F14 0.0645(9) 0.0272(6) 0.0725(10) -0.0068(6) 0.0087(7) 0.0212(6)
F13 0.0438(8) 0.0535(8) 0.0741(10) -0.0015(7) 0.0155(7) 0.0280(7)
F30 0.0733(10) 0.0300(6) 0.0461(7) -0.0029(5) -0.0056(7) -0.0059(6)
F27 0.0617(10) 0.0630(10) 0.0659(10) -0.0040(8) 0.0079(8) 0.0264(8)
F29 0.1234(16) 0.0268(6) 0.0644(10) -0.0075(6) -0.0052(10) 0.0187(8)
F28 0.1172(16) 0.0599(10) 0.0570(9) -0.0061(8) 0.0007(10) 0.0535(11)
F1 0.048(2) 0.0419(18) 0.0278(10) -0.0042(10) 0.0180(12) -0.0166(17)
F1A 0.029(3) 0.032(3) 0.027(2) -0.0039(18) 0.0117(19) -0.003(2)

loop_
_atom_type_symbol
_atom_type_description
_atom_type_scat_dispersion_real
_atom_type_scat_dispersion_imag
_atom_type_scat_source
C C 0.0033 0.0016 'International Tables Vol C Tables 4.2.6.8 and 6.1.1.4'
F F 0.0171 0.0103 'International Tables Vol C Tables 4.2.6.8 and 6.1.1.4'
Al Al 0.0645 0.0514 'International Tables Vol C Tables 4.2.6.8 and 6.1.1.4'

loop_
_geom_angle_atom_site_label_1
_geom_angle_atom_site_label_2
_geom_angle_atom_site_label_3
_geom_angle
F16 Al1 C7 100.19(6)
F16 Al1 C13 103.68(6)
C7 Al1 C13 120.74(8)
F16 Al1 C1 96.22(6)
C7 Al1 C1 117.06(7)
C13 Al1 C1 113.15(7)
C25 Al2 C31 120.71(8)
C25 Al2 C19 117.26(9)
C31 Al2 C19 115.03(9)
C25 Al2 F1A 105.8(3)
C31 Al2 F1A 88.3(4)
C19 Al2 F1A 102.10(18)
C12 C7 C8 115.07(15)
C12 C7 Al1 124.14(12)
C8 C7 Al1 120.79(13)
F10 C12 C7 119.57(15)
F10 C12 C11 116.86(16)
C7 C12 C11 123.57(16)
F17 C21 C20 121.62(16)
F17 C21 C22 120.81(16)
C20 C21 C22 117.57(17)
C19 C20 C21 126.24(16)
C19 C20 F16 118.82(14)
C21 C20 F16 114.91(14)
F6 C8 C9 117.26(15)
F6 C8 C7 119.00(15)
C9 C8 C7 123.74(17)
F9 C11 C10 119.97(16)
F9 C11 C12 121.32(16)
C10 C11 C12 118.71(17)
C2 C1 C6 112.62(16)
C2 C1 Al1 124.55(12)
C6 C1 Al1 122.65(14)
F3 C4 C5 120.10(15)
F3 C4 C3 120.96(16)
C5 C4 C3 118.94(16)
C26 C25 C30 115.5(2)
C26 C25 Al2 124.55(15)
C30 C25 Al2 119.91(16)
C1 C2 C3 127.67(16)
C1 C2 F1A 108.1(4)
C3 C2 F1A 120.9(3)
C20 C19 C24 113.27(16)
C20 C19 Al2 131.76(13)
C24 C19 Al2 114.97(13)
F8 C10 C9 120.27(17)
F8 C10 C11 119.61(18)
C9 C10 C11 120.12(16)
F2 C3 C2 122.50(16)
F2 C3 C4 120.53(16)
C2 C3 C4 116.97(16)
F7 C9 C8 122.02(18)
F7 C9 C10 119.21(16)
C8 C9 C10 118.77(16)
F20 C24 C23 118.32(17)
F20 C24 C19 117.75(17)
C23 C24 C19 123.92(18)
F18 C22 C23 120.53(18)
F18 C22 C21 119.78(18)
C23 C22 C21 119.68(16)
F19 C23 C22 119.61(18)
F19 C23 C24 121.07(19)
C22 C23 C24 119.31(17)
F5 C6 C1 118.60(17)
F5 C6 C5 118.04(17)
C1 C6 C5 123.35(18)
F4 C5 C4 118.62(17)
F4 C5 C6 120.97(18)
C4 C5 C6 120.42(16)
F22 C27 C26 121.28(19)
F22 C27 C28 119.7(2)
C26 C27 C28 119.0(2)
F23 C28 C27 119.8(2)
F23 C28 C29 120.6(2)
C27 C28 C29 119.6(2)
F25 C30 C29 117.8(2)
F25 C30 C25 118.8(2)
C29 C30 C25 123.3(2)
F24 C29 C30 121.1(3)
F24 C29 C28 119.6(3)
C30 C29 C28 119.3(2)
F21 C26 C27 117.36(17)
F21 C26 C25 119.39(19)
C27 C26 C25 123.25(19)
F11 C14 C15 117.48(15)
F11 C14 C13 118.81(15)
C15 C14 C13 123.71(15)
C14 C13 C18 114.97(16)
C14 C13 Al1 122.21(12)
C18 C13 Al1 122.25(13)
F15 C18 C17 116.90(15)
F15 C18 C13 119.62(16)
C17 C18 C13 123.49(17)
F14 C17 C18 121.32(18)
F14 C17 C16 119.67(18)
C18 C17 C16 119.00(16)
F12 C15 C16 119.53(17)
F12 C15 C14 121.87(16)
C16 C15 C14 118.60(16)
F13 C16 C17 120.15(18)
F13 C16 C15 119.62(18)
C17 C16 C15 120.21(17)
C32 C31 C36 115.2(2)
C32 C31 Al2 123.30(14)
C36 C31 Al2 121.43(19)
F26 C32 C33 116.3(2)
F26 C32 C31 119.88(19)
C33 C32 C31 123.8(2)
F30 C36 C35 118.4(2)
F30 C36 C31 118.5(2)
C35 C36 C31 123.1(2)
F27 C33 C34 120.3(2)
F27 C33 C32 121.7(2)
C34 C33 C32 118.0(3)
F29 C35 C36 121.5(3)
F29 C35 C34 119.1(3)
C36 C35 C34 119.4(2)
F28 C34 C35 120.1(2)
F28 C34 C33 119.4(3)
C35 C34 C33 120.5(2)
C20 F16 Al1 143.40(10)
C2 F1A Al2 152.6(10)

loop_
_geom_bond_atom_site_label_1
_geom_bond_atom_site_label_2
_geom_bond_distance
Al1 F16 1.9621(12)
Al1 C7 1.9648(17)
Al1 C13 1.9724(18)
Al1 C1 1.9839(18)
Al2 C25 1.960(2)
Al2 C31 1.966(2)
Al2 C19 1.9824(18)
Al2 F1A 2.021(7)
C7 C12 1.384(3)
C7 C8 1.391(2)
C12 F10 1.354(2)
C12 C11 1.389(2)
C21 F17 1.334(2)
C21 C20 1.379(2)
C21 C22 1.387(3)
C20 C19 1.371(2)
C20 F16 1.4233(19)
C8 F6 1.357(2)
C8 C9 1.381(3)
C11 F9 1.341(2)
C11 C10 1.385(3)
C1 C2 1.366(3)
C1 C6 1.381(2)
C4 F3 1.328(2)
C4 C5 1.376(3)
C4 C3 1.379(2)
C25 C26 1.383(3)
C25 C30 1.385(3)
C2 C3 1.378(3)
C2 F1A 1.425(5)
C19 C24 1.393(3)
C10 F8 1.339(2)
C10 C9 1.384(3)
C3 F2 1.333(2)
C9 F7 1.343(2)
C24 F20 1.351(2)
C24 C23 1.382(3)
C22 F18 1.334(2)
C22 C23 1.378(3)
C23 F19 1.341(2)
C6 F5 1.350(2)
C6 C5 1.385(3)
C5 F4 1.338(2)
C27 F22 1.347(2)
C27 C26 1.377(3)
C27 C28 1.379(3)
C28 F23 1.343(3)
C28 C29 1.385(4)
C30 F25 1.353(3)
C30 C29 1.366(4)
C29 F24 1.339(3)
C26 F21 1.347(2)
C14 F11 1.3504(19)
C14 C15 1.386(2)
C14 C13 1.386(2)
C13 C18 1.396(2)
C18 F15 1.355(2)
C18 C17 1.376(3)
C17 F14 1.343(2)
C17 C16 1.383(3)
C15 F12 1.340(2)
C15 C16 1.384(3)
C16 F13 1.340(2)
C31 C32 1.388(3)
C31 C36 1.396(3)
C32 F26 1.350(2)
C32 C33 1.386(3)
C36 F30 1.357(3)
C36 C35 1.372(4)
C33 F27 1.341(3)
C33 C34 1.385(3)
C35 F29 1.349(3)
C35 C34 1.379(4)
C34 F28 1.344(3)
